data_7011929
loop_
_publ_author_name
'Teresa Avil\'es'
'Ant\'onio Dinis'
'Jos\'e Orlando Gon\,calves'
'Vitor F\'elix'
'Maria Jos\'e Calhorda'
'\^Angela Prazeres'
'Michael G. B. Drew'
'Helena Alves'
'Rui T. Henriques'
'Vasco da Gama'
'Piero Zanello'
'Marco Fontani'

_publ_section_title
;
 Synthesis, X-ray structures, electrochemistry, magnetic properties,
 and theoretical studies of the novel monomeric [CoI2(dppfO2)] and
 polymeric chain [CoI2(\m-dppfO2)n]
;
_journal_issue 24
_journal_name_full 'J. Chem. Soc., Dalton Trans.'
_journal_page_first 4595
_journal_page_last 4602
_journal_paper_doi 10.1039/b205942h
_journal_year 2002
_chemical_formula_sum 'C34 H28 N2 O6'
_chemical_formula_weight 560.58
_space_group_IT_number 14
_symmetry_cell_setting monoclinic
_symmetry_space_group_name_Hall '-P 2ybc'
_symmetry_space_group_name_H-M 'P 1 21/c 1'
_atom_sites_solution_hydrogens geom
_atom_sites_solution_primary direct
_atom_sites_solution_secondary difmap
_audit_creation_method SHELXL-97
_cell_angle_alpha 90.00
_cell_angle_beta 91.627(3)
_cell_angle_gamma 90.00
_cell_formula_units_Z 2
_cell_length_a 8.9416(11)
_cell_length_b 8.1164(10)
_cell_length_c 18.832(2)
_cell_measurement_reflns_used 1846
_cell_measurement_temperature 223(2)
_cell_measurement_theta_max 23.5
_cell_measurement_theta_min 2.5
_cell_volume 1366.2(3)
_computing_cell_refinement 'Bruker AXS, SAINT'
_computing_data_collection 'Bruker AXS, SMART'
_computing_data_reduction 'Bruker AXS, SAINT'
_computing_molecular_graphics 'Bruker AXS, SHELXTL'
_computing_publication_material 'Bruker AXS, SHELXTL'
_computing_structure_refinement 'SHELXL-97 (Sheldrick, 1997)'
_computing_structure_solution 'SHELXS-97 (Sheldrick, 1990)'
_diffrn_ambient_temperature 223(2)
_diffrn_measured_fraction_theta_full 0.999
_diffrn_measured_fraction_theta_max 0.999
_diffrn_measurement_method '\w scans'
_diffrn_radiation_monochromator graphite
_diffrn_radiation_source 'fine-focus sealed tube'
_diffrn_radiation_type MoK\a
_diffrn_radiation_wavelength 0.71073
_diffrn_reflns_av_R_equivalents 0.1267
_diffrn_reflns_av_sigmaI/netI 0.0859
_diffrn_reflns_limit_h_max 8
_diffrn_reflns_limit_h_min -10
_diffrn_reflns_limit_k_max 9
_diffrn_reflns_limit_k_min -8
_diffrn_reflns_limit_l_max 22
_diffrn_reflns_limit_l_min -22
_diffrn_reflns_number 7674
_diffrn_reflns_theta_full 24.99
_diffrn_reflns_theta_max 24.99
_diffrn_reflns_theta_min 2.16
_exptl_absorpt_coefficient_mu 0.094
_exptl_absorpt_correction_T_max 0.9424
_exptl_absorpt_correction_T_min 0.6814
_exptl_absorpt_correction_type empirical
_exptl_absorpt_process_details 'sadabs (Sheldrick, 2001)'
_exptl_crystal_colour yellow
_exptl_crystal_density_diffrn 1.363
_exptl_crystal_density_meas ?
_exptl_crystal_density_method .
_exptl_crystal_description 'distorted hexagonal block'
_exptl_crystal_F_000 588
_exptl_crystal_size_max 0.26
_exptl_crystal_size_mid 0.20
_exptl_crystal_size_min 0.10
_refine_diff_density_max 0.346
_refine_diff_density_min -0.440
_refine_diff_density_rms 0.078
_refine_ls_extinction_method none
_refine_ls_goodness_of_fit_ref 1.024
_refine_ls_hydrogen_treatment mixed
_refine_ls_matrix_type full
_refine_ls_number_parameters 217
_refine_ls_number_reflns 2408
_refine_ls_number_restraints 16
_refine_ls_restrained_S_all 1.025
_refine_ls_R_factor_all 0.0969
_refine_ls_R_factor_gt 0.0808
_refine_ls_shift/su_max 0.000
_refine_ls_shift/su_mean 0.000
_refine_ls_structure_factor_coef Fsqd
_refine_ls_weighting_details 'calc w=1/[\s^2^(Fo^2^)+(0.1200P)^2^+0.0000P] where P=(Fo^2^+2Fc^2^)/3'
_refine_ls_weighting_scheme calc
_refine_ls_wR_factor_gt 0.1985
_refine_ls_wR_factor_ref 0.2080
_reflns_number_gt 1702
_reflns_number_total 2408
_reflns_threshold_expression >2sigma(I)
_cod_data_source_file b205942h.txt
_cod_data_source_block 197
_cod_original_cell_volume 1366.1(3)
_cod_original_sg_symbol_H-M P2(1)/c
_cod_database_code 7011929

loop_
_symmetry_equiv_pos_as_xyz
'x, y, z'
'-x, y+1/2, -z+1/2'
'-x, -y, -z'
'x, -y-1/2, z-1/2'

loop_
_atom_site_label
_atom_site_type_symbol
_atom_site_fract_x
_atom_site_fract_y
_atom_site_fract_z
_atom_site_U_iso_or_equiv
_atom_site_adp_type
_atom_site_occupancy
_atom_site_symmetry_multiplicity
_atom_site_calc_flag
_atom_site_refinement_flags
_atom_site_disorder_assembly
_atom_site_disorder_group
O1 O 0.2968(2) 0.2097(3) 0.33875(9) 0.0535(6) Uani 1 1 d . . .
H1 H 0.3206 0.3007 0.3557 0.088(13) Uiso 1 1 calc R . .
O2 O 0.2805(3) 0.3533(2) 0.23810(11) 0.0610(7) Uani 1 1 d . . .
O3 O 0.1043(2) 0.2406(2) 0.08287(9) 0.0487(6) Uani 1 1 d . . .
N1 N 0.3563(9) 0.4861(6) 0.4063(3) 0.043(4) Uani 0.696(13) 1 d PD A 1
C1 C 0.2941(8) 0.5334(9) 0.4657(3) 0.044(3) Uani 0.696(13) 1 d PD A 1
H1A H 0.2230 0.4623 0.4850 0.052 Uiso 0.696(13) 1 calc PR A 1
C2 C 0.3237(7) 0.6757(7) 0.5013(3) 0.0469(13) Uani 0.696(13) 1 d PD A 1
H2 H 0.2731 0.7012 0.5429 0.056 Uiso 0.696(13) 1 calc PR A 1
C3 C 0.4297(6) 0.7827(5) 0.4753(3) 0.0378(12) Uani 0.696(13) 1 d PD A 1
C4 C 0.4998(6) 0.7337(6) 0.4139(4) 0.0435(13) Uani 0.696(13) 1 d PD A 1
H4 H 0.5745 0.7991 0.3939 0.052 Uiso 0.696(13) 1 calc PR A 1
C5 C 0.4572(8) 0.5878(7) 0.3833(4) 0.0503(17) Uani 0.696(13) 1 d PD A 1
H5 H 0.5053 0.5576 0.3415 0.060 Uiso 0.696(13) 1 calc PR A 1
C6 C 0.4621(5) 0.9379(5) 0.5115(2) 0.0445(16) Uani 0.696(13) 1 d PD . 1
H6 H 0.4234 0.9493 0.5571 0.053 Uiso 0.696(13) 1 calc PR A 1
N1A N 0.3659(18) 0.4806(13) 0.4088(8) 0.059(12) Uiso 0.304(13) 1 d PG A 2
C1A C 0.4738(14) 0.5618(13) 0.3702(6) 0.033(4) Uiso 0.304(13) 1 d PG A 2
H1A1 H 0.5133 0.5115 0.3298 0.039 Uiso 0.304(13) 1 calc PR A 2
C2A C 0.5231(10) 0.7172(12) 0.3912(5) 0.041(4) Uiso 0.304(13) 1 d PGD A 2
H2A H 0.5960 0.7720 0.3650 0.050 Uiso 0.304(13) 1 calc PR A 2
C3A C 0.4645(10) 0.7915(9) 0.4508(6) 0.027(3) Uiso 0.304(13) 1 d PGD A 2
C4A C 0.3567(12) 0.7104(13) 0.4894(6) 0.038(4) Uiso 0.304(13) 1 d PGD A 2
H4A H 0.3172 0.7606 0.5298 0.045 Uiso 0.304(13) 1 calc PR A 2
C5A C 0.3074(16) 0.5549(15) 0.4684(8) 0.074(12) Uiso 0.304(13) 1 d PG A 2
H5A H 0.2345 0.5001 0.4946 0.088 Uiso 0.304(13) 1 calc PR A 2
C6A C 0.5198(11) 0.9558(12) 0.4715(6) 0.043(4) Uiso 0.304(13) 1 d PD . 2
H6A H 0.5902 1.0042 0.4418 0.051 Uiso 0.304(13) 1 calc PR A 2
C7 C 0.2675(3) 0.2254(3) 0.27049(14) 0.0414(7) Uani 1 1 d . . .
C8 C 0.2199(3) 0.0663(3) 0.23621(13) 0.0374(6) Uani 1 1 d . . .
C9 C 0.2869(3) -0.0790(3) 0.26155(15) 0.0454(7) Uani 1 1 d . . .
H9 H 0.3561 -0.0739 0.3000 0.039(7) Uiso 1 1 calc R . .
C10 C 0.2533(4) -0.2289(3) 0.23117(15) 0.0515(8) Uani 1 1 d . . .
H10 H 0.3025 -0.3248 0.2473 0.063(9) Uiso 1 1 calc R . .
C11 C 0.1472(4) -0.2377(3) 0.17709(17) 0.0545(8) Uani 1 1 d . . .
H11 H 0.1216 -0.3403 0.1570 0.066(9) Uiso 1 1 calc R . .
C12 C 0.0781(3) -0.0958(4) 0.15216(15) 0.0506(8) Uani 1 1 d . . .
H12 H 0.0049 -0.1032 0.1155 0.047(8) Uiso 1 1 calc R . .
C13 C 0.1150(3) 0.0583(3) 0.18055(13) 0.0410(7) Uani 1 1 d . . .
C14 C 0.0354(3) 0.2064(3) 0.14929(14) 0.0444(7) Uani 1 1 d . . .
H14A H -0.0713 0.1828 0.1416 0.056(8) Uiso 1 1 calc R . .
H14B H 0.0459 0.3011 0.1813 0.047(7) Uiso 1 1 calc R . .
C15 C 0.0470(3) 0.3718(3) 0.04376(12) 0.0377(6) Uani 1 1 d . . .
C16 C 0.1157(3) 0.4008(3) -0.02023(13) 0.0392(6) Uani 1 1 d . . .
H16 H 0.1952 0.3332 -0.0339 0.033(6) Uiso 1 1 calc R . .
C17 C 0.0682(3) 0.5285(3) -0.06402(13) 0.0399(7) Uani 1 1 d . . .
H17 H 0.1146 0.5468 -0.1075 0.054(8) Uiso 1 1 calc R . .

loop_
_atom_site_aniso_label
_atom_site_aniso_U_11
_atom_site_aniso_U_22
_atom_site_aniso_U_33
_atom_site_aniso_U_23
_atom_site_aniso_U_13
_atom_site_aniso_U_12
O1 0.0858(16) 0.0362(13) 0.0383(11) -0.0007(8) -0.0040(10) -0.0124(10)
O2 0.1003(17) 0.0293(12) 0.0530(12) 0.0063(9) -0.0019(11) -0.0117(10)
O3 0.0606(13) 0.0432(12) 0.0427(11) 0.0081(8) 0.0093(9) 0.0159(9)
N1 0.064(5) 0.026(3) 0.038(4) -0.0033(14) -0.012(2) -0.0049(16)
C1 0.059(4) 0.032(3) 0.040(3) -0.0046(18) -0.0043(19) -0.009(2)
C2 0.065(3) 0.035(3) 0.041(2) -0.006(2) 0.007(2) -0.014(3)
C3 0.045(3) 0.036(2) 0.033(2) 0.0003(18) 0.002(2) -0.0038(19)
C4 0.046(3) 0.039(3) 0.046(3) 0.000(2) 0.009(2) -0.0055(18)
C5 0.068(4) 0.038(3) 0.046(3) -0.012(2) 0.011(2) 0.009(2)
C6 0.052(3) 0.038(3) 0.044(3) -0.0051(17) -0.0019(18) -0.0046(17)
C7 0.0529(16) 0.0288(15) 0.0425(14) -0.0013(11) -0.0002(11) -0.0016(11)
C8 0.0527(16) 0.0242(14) 0.0354(13) 0.0006(10) 0.0046(11) -0.0012(11)
C9 0.0627(18) 0.0306(16) 0.0428(15) 0.0043(12) -0.0008(12) 0.0011(13)
C10 0.081(2) 0.0239(15) 0.0495(16) 0.0042(12) 0.0063(15) 0.0043(13)
C11 0.083(2) 0.0252(16) 0.0558(17) -0.0056(13) 0.0082(15) -0.0079(14)
C12 0.0645(19) 0.0408(17) 0.0462(16) -0.0055(13) -0.0029(13) -0.0081(13)
C13 0.0556(17) 0.0293(15) 0.0383(13) 0.0016(11) 0.0069(11) 0.0007(12)
C14 0.0560(18) 0.0384(16) 0.0388(14) 0.0021(12) 0.0014(11) 0.0058(12)
C15 0.0464(15) 0.0300(14) 0.0365(13) -0.0011(10) -0.0037(10) 0.0025(11)
C16 0.0434(15) 0.0342(15) 0.0400(13) -0.0048(11) 0.0034(11) 0.0072(12)
C17 0.0496(16) 0.0366(15) 0.0337(13) -0.0009(11) 0.0024(11) 0.0019(12)

loop_
_atom_type_symbol
_atom_type_description
_atom_type_scat_dispersion_real
_atom_type_scat_dispersion_imag
_atom_type_scat_source
C C 0.0033 0.0016 'International Tables Vol C Tables 4.2.6.8 and 6.1.1.4'
H H 0.0000 0.0000 'International Tables Vol C Tables 4.2.6.8 and 6.1.1.4'
N N 0.0061 0.0033 'International Tables Vol C Tables 4.2.6.8 and 6.1.1.4'
O O 0.0106 0.0060 'International Tables Vol C Tables 4.2.6.8 and 6.1.1.4'

loop_
_geom_angle_atom_site_label_1
_geom_angle_atom_site_label_2
_geom_angle_atom_site_label_3
_geom_angle
_geom_angle_site_symmetry_1
_geom_angle_site_symmetry_3
_geom_angle_publ_flag
C15 O3 C14 116.79(19) . . ?
C5 N1 C1 114.1(6) . . ?
N1 C1 C2 125.8(6) . . ?
C1 C2 C3 119.0(5) . . ?
C2 C3 C4 116.3(3) . . ?
C2 C3 C6 120.4(5) . . ?
C4 C3 C6 123.3(5) . . ?
C5 C4 C3 118.2(4) . . ?
N1 C5 C4 126.5(6) . . ?
C6 C6 C3 127.9(5) 3_676 . ?
C1A N1A C5A 120.0 . . ?
C2A C1A N1A 120.0 . . ?
C1A C2A C3A 120.0 . . ?
C4A C3A C2A 120.0 . . ?
C4A C3A C6A 121.6(6) . . ?
C2A C3A C6A 118.4(6) . . ?
C5A C4A C3A 120.0 . . ?
C4A C5A N1A 120.0 . . ?
C6A C6A C3A 126.8(11) 3_676 . ?
O2 C7 O1 123.9(2) . . ?
O2 C7 C8 123.5(2) . . ?
O1 C7 C8 112.6(2) . . ?
C13 C8 C9 119.4(2) . . ?
C13 C8 C7 122.9(2) . . ?
C9 C8 C7 117.7(2) . . ?
C10 C9 C8 121.1(3) . . ?
C11 C10 C9 119.5(3) . . ?
C10 C11 C12 120.1(3) . . ?
C11 C12 C13 121.2(3) . . ?
C8 C13 C12 118.6(2) . . ?
C8 C13 C14 124.0(2) . . ?
C12 C13 C14 117.4(2) . . ?
O3 C14 C13 106.5(2) . . ?
C17 C15 O3 125.1(2) 3_565 . ?
C17 C15 C16 119.7(2) 3_565 . ?
O3 C15 C16 115.3(2) . . ?
C17 C16 C15 120.6(2) . . ?
C15 C17 C16 119.8(2) 3_565 . ?

loop_
_geom_bond_atom_site_label_1
_geom_bond_atom_site_label_2
_geom_bond_distance
_geom_bond_site_symmetry_2
_geom_bond_publ_flag
O1 C7 1.311(3) . ?
O2 C7 1.211(3) . ?
O3 C15 1.384(3) . ?
O3 C14 1.437(3) . ?
N1 C5 1.306(5) . ?
N1 C1 1.320(5) . ?
C1 C2 1.358(8) . ?
C2 C3 1.385(7) . ?
C3 C4 1.389(7) . ?
C3 C6 1.457(5) . ?
C4 C5 1.366(7) . ?
C6 C6 1.296(10) 3_676 ?
N1A C1A 1.3900 . ?
N1A C5A 1.3900 . ?
C1A C2A 1.3900 . ?
C2A C3A 1.3900 . ?
C3A C4A 1.3900 . ?
C3A C6A 1.471(9) . ?
C4A C5A 1.3900 . ?
C6A C6A 1.35(2) 3_676 ?
C7 C8 1.500(3) . ?
C8 C13 1.388(4) . ?
C8 C9 1.401(4) . ?
C9 C10 1.374(4) . ?
C10 C11 1.374(5) . ?
C11 C12 1.383(4) . ?
C12 C13 1.396(4) . ?
C13 C14 1.508(4) . ?
C15 C17 1.373(4) 3_565 ?
C15 C16 1.388(4) . ?
C16 C17 1.383(4) . ?
C17 C15 1.373(4) 3_565 ?
